data_4021158
loop_
_publ_author_name
'Ya-Li Chen'
'Jiang-Qin Sun'
'Xin Wei'
'Wai-Yeung Wong'
'Albert W. M. Lee'

_publ_section_title
;
 Generation of Synthetic Equivalents of Benzdiynes from Benzobisoxadisiloles
;
_journal_name_full 'Journal of Organic Chemistry'
_journal_page_first 7190
_journal_page_last 7197
_journal_paper_doi 10.1021/jo049091z
_journal_volume 69
_journal_year 2004
_chemical_formula_sum 'C15 H22 O Si2'
_chemical_formula_weight 274.51
_space_group_IT_number 14
_symmetry_cell_setting monoclinic
_symmetry_space_group_name_Hall '-P 2ybc'
_symmetry_space_group_name_H-M 'P 1 21/c 1'
_cell_angle_alpha 90.00
_cell_angle_beta 95.938(2)
_cell_angle_gamma 90.00
_cell_formula_units_Z 4
_cell_length_a 6.1392(7)
_cell_length_b 14.1715(15)
_cell_length_c 18.568(2)
_cell_measurement_temperature 293(2)
_cell_volume 1606.8(3)
_diffrn_ambient_temperature 293(2)
_exptl_crystal_density_diffrn 1.135
_cod_depositor_comments
;
The following automatic conversions were performed:
'_symmetry_cell_setting' value 'Monoclinic' changed to 'monoclinic'
according to '/home/saulius/struct/CIF-dictionaries/cif_core.dic'
dictionary named 'cif_core.dic' version 2.4.1 from 2010-06-29.

Automatic conversion script
Id: cif_fix_enum 1527 2010-12-29 10:47:43Z saulius 
;
_cod_original_sg_symbol_H-M 'P 21/c'
_cod_database_code 4021158

loop_
_symmetry_equiv_pos_as_xyz
'x, y, z'
'-x, y+1/2, -z+1/2'
'-x, -y, -z'
'x, -y-1/2, z-1/2'

loop_
_atom_site_label
_atom_site_type_symbol
_atom_site_fract_x
_atom_site_fract_y
_atom_site_fract_z
_atom_site_U_iso_or_equiv
_atom_site_adp_type
_atom_site_occupancy
_atom_site_symmetry_multiplicity
_atom_site_calc_flag
_atom_site_refinement_flags
_atom_site_disorder_assembly
_atom_site_disorder_group
C1 C -0.1980(4) 0.3669(3) 0.36714(17) 0.0936(9) Uani 1 1 d . . .
C2 C 0.1875(5) 0.3868(2) 0.28068(12) 0.0747(6) Uani 1 1 d . . .
C3 C -0.0376(5) 0.0375(2) 0.39992(15) 0.0844(7) Uani 1 1 d . . .
C4 C 0.3492(5) 0.0578(2) 0.31225(16) 0.0875(8) Uani 1 1 d . . .
C5 C 0.2538(3) 0.29124(12) 0.43252(9) 0.0503(4) Uani 1 1 d . . .
C6 C 0.3439(3) 0.35650(13) 0.48446(9) 0.0511(4) Uani 1 1 d . . .
C7 C 0.4791(3) 0.32511(12) 0.54357(9) 0.0510(4) Uani 1 1 d . . .
C8 C 0.5303(3) 0.22881(12) 0.55158(9) 0.0523(4) Uani 1 1 d . . .
C9 C 0.4453(3) 0.16377(13) 0.50112(10) 0.0557(5) Uani 1 1 d . . .
C10 C 0.3048(3) 0.19426(12) 0.44123(9) 0.0529(4) Uani 1 1 d . . .
C11 C 0.6048(3) 0.37472(14) 0.60678(10) 0.0623(5) Uani 1 1 d . . .
C12 C 0.8478(3) 0.37055(16) 0.59335(13) 0.0715(6) Uani 1 1 d . . .
C13 C 0.9046(4) 0.26559(17) 0.60174(13) 0.0716(6) Uani 1 1 d . . .
C14 C 0.6886(3) 0.22096(16) 0.61932(10) 0.0623(5) Uani 1 1 d . . .
C15 C 0.5993(4) 0.29894(17) 0.66558(11) 0.0717(6) Uani 1 1 d . . .
H1 H -0.176(5) 0.428(2) 0.3931(16) 0.130(12) Uiso 1 1 d . . .
H2 H -0.302(5) 0.3719(17) 0.3210(15) 0.121(9) Uiso 1 1 d . . .
H3 H -0.260(4) 0.3295(17) 0.3946(13) 0.095(9) Uiso 1 1 d . . .
H4 H 0.096(4) 0.3861(15) 0.2392(13) 0.094(8) Uiso 1 1 d . . .
H5 H 0.216(4) 0.4508(18) 0.2948(13) 0.110(9) Uiso 1 1 d . . .
H6 H 0.316(5) 0.361(2) 0.2694(14) 0.121(11) Uiso 1 1 d . . .
H7 H -0.132(4) 0.0725(18) 0.4247(13) 0.101(9) Uiso 1 1 d . . .
H8 H -0.115(5) 0.002(2) 0.3622(14) 0.128(9) Uiso 1 1 d . . .
H9 H 0.029(4) -0.011(2) 0.4278(13) 0.118(11) Uiso 1 1 d . . .
H10 H 0.463(4) 0.0967(18) 0.3023(14) 0.103(9) Uiso 1 1 d . . .
H11 H 0.429(4) 0.0133(19) 0.3411(13) 0.109(10) Uiso 1 1 d . . .
H12 H 0.269(4) 0.0279(18) 0.2746(14) 0.116(9) Uiso 1 1 d . . .
H13 H 0.309(3) 0.4200(13) 0.4791(9) 0.058(5) Uiso 1 1 d . . .
H14 H 0.478(3) 0.0967(12) 0.5082(9) 0.056(5) Uiso 1 1 d . . .
H15 H 0.559(3) 0.4350(12) 0.6165(9) 0.061(5) Uiso 1 1 d . . .
H16 H 0.879(3) 0.3993(14) 0.5468(12) 0.080(7) Uiso 1 1 d . . .
H17 H 0.933(3) 0.4082(14) 0.6289(11) 0.079(6) Uiso 1 1 d . . .
H18 H 1.016(3) 0.2552(12) 0.6406(11) 0.071(6) Uiso 1 1 d . . .
H19 H 0.949(3) 0.2369(13) 0.5573(11) 0.066(6) Uiso 1 1 d . . .
H20 H 0.702(3) 0.1611(15) 0.6376(11) 0.077(6) Uiso 1 1 d . . .
H21 H 0.687(3) 0.3143(13) 0.7084(12) 0.077(6) Uiso 1 1 d . . .
H22 H 0.454(4) 0.2867(13) 0.6765(11) 0.076(6) Uiso 1 1 d . . .
O1 O 0.0320(2) 0.20541(9) 0.31826(7) 0.0783(5) Uani 1 1 d . . .
Si1 Si 0.06532(8) 0.31461(4) 0.34862(3) 0.0588(2) Uani 1 1 d . . .
Si2 Si 0.16102(9) 0.12062(4) 0.36684(3) 0.0615(2) Uani 1 1 d . . .

loop_
_atom_site_aniso_label
_atom_site_aniso_U_11
_atom_site_aniso_U_22
_atom_site_aniso_U_33
_atom_site_aniso_U_23
_atom_site_aniso_U_13
_atom_site_aniso_U_12
C1 0.0579(15) 0.134(3) 0.0860(19) 0.020(2) -0.0059(13) 0.0078(16)
C2 0.0799(17) 0.0891(18) 0.0522(13) 0.0071(11) -0.0067(12) -0.0016(14)
C3 0.0892(18) 0.0908(19) 0.0727(15) -0.0157(15) 0.0063(14) -0.0238(16)
C4 0.101(2) 0.088(2) 0.0746(16) -0.0144(15) 0.0152(15) -0.0165(17)
C5 0.0473(10) 0.0585(11) 0.0434(9) 0.0007(7) -0.0040(7) -0.0014(8)
C6 0.0514(10) 0.0499(11) 0.0503(10) 0.0011(8) -0.0029(8) 0.0037(8)
C7 0.0479(10) 0.0567(11) 0.0466(9) -0.0058(8) -0.0041(7) -0.0008(8)
C8 0.0531(10) 0.0577(11) 0.0437(9) 0.0052(8) -0.0066(7) -0.0003(8)
C9 0.0645(12) 0.0482(11) 0.0511(10) 0.0021(8) -0.0097(8) -0.0016(9)
C10 0.0562(11) 0.0543(11) 0.0459(9) 0.0003(7) -0.0054(8) -0.0040(8)
C11 0.0647(13) 0.0619(13) 0.0562(11) -0.0124(9) -0.0130(9) 0.0018(10)
C12 0.0628(13) 0.0786(15) 0.0691(14) -0.0057(11) -0.0125(11) -0.0123(11)
C13 0.0574(13) 0.0856(16) 0.0674(14) -0.0002(12) -0.0155(11) 0.0044(11)
C14 0.0679(13) 0.0640(12) 0.0502(10) 0.0076(9) -0.0174(9) 0.0001(10)
C15 0.0690(14) 0.1013(17) 0.0415(10) -0.0056(10) -0.0099(10) -0.0063(12)
O1 0.0924(10) 0.0761(9) 0.0578(8) -0.0014(7) -0.0334(7) -0.0103(8)
Si1 0.0545(3) 0.0714(4) 0.0468(3) 0.0043(2) -0.0131(2) -0.0002(3)
Si2 0.0715(4) 0.0637(4) 0.0464(3) -0.0053(2) -0.0077(2) -0.0112(3)

loop_
_geom_bond_atom_site_label_1
_geom_bond_atom_site_label_2
_geom_bond_distance
_geom_bond_site_symmetry_2
_geom_bond_publ_flag
C1 Si1 1.843(3) . ?
C2 Si1 1.843(2) . ?
C3 Si2 1.846(3) . ?
C4 Si2 1.843(3) . ?
C5 C6 1.407(2) . ?
C5 C10 1.415(2) . ?
C5 Si1 1.8716(16) . ?
C6 C7 1.379(2) . ?
C7 C8 1.405(2) . ?
C7 C11 1.510(2) . ?
C8 C9 1.378(2) . ?
C8 C14 1.512(2) . ?
C9 C10 1.403(2) . ?
C10 Si2 1.8771(17) . ?
C11 C15 1.534(3) . ?
C11 C12 1.539(3) . ?
C12 C13 1.532(3) . ?
C13 C14 1.534(3) . ?
C14 C15 1.535(3) . ?
O1 Si1 1.6525(14) . ?
O1 Si2 1.6545(14) . ?
Si1 Si2 2.8243(8) . ?
